data_7718324
loop_
_publ_author_name
'Wentz, Kelsie E.'
'Molino, Andrew'
'Jiang, George Q.'
'Siegler, Maxime A.'
'Wilson, David J. D.'
'Thoi, V. Sara'
'Klausen, Rebekka S.'

_publ_section_title
;
 Synthesis and redox behavior of Si-Si dimeric 9-methylsilafluorene.
;
_journal_issue 15
_journal_name_full 'Dalton transactions (Cambridge, England : 2003)'
_journal_page_first 6167
_journal_page_last 6173
_journal_paper_doi 10.1039/d5dt00097a
_journal_volume 54
_journal_year 2025
_chemical_formula_moiety 'C26 H22 Si2'
_chemical_formula_sum 'C26 H22 Si2'
_chemical_formula_weight 390.61
_space_group_crystal_system monoclinic
_space_group_IT_number 9
_space_group_name_Hall 'C -2yc'
_space_group_name_H-M_alt 'C 1 c 1'
_atom_sites_solution_hydrogens geom
_atom_sites_solution_primary direct
_atom_sites_solution_secondary difmap
_audit_creation_method SHELXL-2019/3
_audit_update_record
;
2024-06-24 deposited with the CCDC.	2025-03-13 downloaded from the CCDC.
;
_cell_angle_alpha 90
_cell_angle_beta 112.872(5)
_cell_angle_gamma 90
_cell_formula_units_Z 8
_cell_length_a 18.4395(8)
_cell_length_b 14.6169(5)
_cell_length_c 17.3824(7)
_cell_measurement_reflns_used 6031
_cell_measurement_temperature 110(2)
_cell_measurement_theta_max 70.0620
_cell_measurement_theta_min 5.1970
_cell_volume 4316.7(3)
_computing_cell_refinement 'CrysAlisPro 1.171.42.49 (Rigaku OD, 2022)'
_computing_data_collection 'CrysAlisPro 1.171.42.49 (Rigaku OD, 2022)'
_computing_data_reduction 'CrysAlisPro 1.171.42.49 (Rigaku OD, 2022)'
_computing_molecular_graphics 'SHELXTL v6.10 (Sheldrick, 2008)'
_computing_publication_material 'SHELXTL v6.10 (Sheldrick, 2008)'
_computing_structure_refinement 'SHELXL-2019/3 (Sheldrick, 2018)'
_computing_structure_solution 'SHELXT-2018/2 (Sheldrick, 2018)'
_diffrn_ambient_temperature 110(2)
_diffrn_detector 'Hybrid Pixel Array Detector'
_diffrn_detector_area_resol_mean 10.0000
_diffrn_detector_type HyPix
_diffrn_measured_fraction_theta_full 1.000
_diffrn_measured_fraction_theta_max 1.000
_diffrn_measurement_device 'four-circle diffractometer'
_diffrn_measurement_device_type 'XtaLAB Synergy R, HyPix'
_diffrn_measurement_method '\w scans'
_diffrn_radiation_monochromator mirror
_diffrn_radiation_type CuK\a
_diffrn_radiation_wavelength 1.54178
_diffrn_reflns_av_R_equivalents 0.0612
_diffrn_reflns_av_unetI/netI 0.0475
_diffrn_reflns_Laue_measured_fraction_full 1.000
_diffrn_reflns_Laue_measured_fraction_max 1.000
_diffrn_reflns_limit_h_max 22
_diffrn_reflns_limit_h_min -22
_diffrn_reflns_limit_k_max 18
_diffrn_reflns_limit_k_min -18
_diffrn_reflns_limit_l_max 13
_diffrn_reflns_limit_l_min -21
_diffrn_reflns_number 33758
_diffrn_reflns_point_group_measured_fraction_full 0.794
_diffrn_reflns_point_group_measured_fraction_max 0.787
_diffrn_reflns_theta_full 67.679
_diffrn_reflns_theta_max 71.880
_diffrn_reflns_theta_min 3.989
_diffrn_source 'Rotating-anode X-ray tube'
_exptl_absorpt_coefficient_mu 1.537
_exptl_absorpt_correction_T_max 0.982
_exptl_absorpt_correction_T_min 0.933
_exptl_absorpt_correction_type analytical
_exptl_absorpt_process_details
;
CrysAlisPro 1.171.42.95a (Rigaku Oxford Diffraction, 2023)
Analytical numeric absorption correction using a multifaceted crystal
model based on expressions derived by R.C. Clark & J.S. Reid.
(Clark, R. C. & Reid, J. S. (1995). Acta Cryst. A51, 887-897)
Empirical absorption correction using spherical harmonics,
implemented in SCALE3 ABSPACK scaling algorithm.
;
_exptl_crystal_colour colorless
_exptl_crystal_density_diffrn 1.202
_exptl_crystal_description 'small irregular plate'
_exptl_crystal_F_000 1648
_exptl_crystal_size_max 0.058
_exptl_crystal_size_mid 0.052
_exptl_crystal_size_min 0.013
_refine_diff_density_max 0.259
_refine_diff_density_min -0.219
_refine_diff_density_rms 0.035
_refine_ls_abs_structure_details
;
 Refined as an inversion twin.
;
_refine_ls_abs_structure_Flack 0.47(6)
_refine_ls_extinction_method none
_refine_ls_goodness_of_fit_ref 1.022
_refine_ls_hydrogen_treatment constr
_refine_ls_matrix_type full
_refine_ls_number_parameters 852
_refine_ls_number_reflns 6670
_refine_ls_number_restraints 1996
_refine_ls_restrained_S_all 0.941
_refine_ls_R_factor_all 0.0572
_refine_ls_R_factor_gt 0.0425
_refine_ls_shift/su_max 0.000
_refine_ls_shift/su_mean 0.000
_refine_ls_structure_factor_coef Fsqd
_refine_ls_weighting_details 'w=1/[\s^2^(Fo^2^)+(0.0585P)^2^+0.8913P] where P=(Fo^2^+2Fc^2^)/3'
_refine_ls_weighting_scheme calc
_refine_ls_wR_factor_gt 0.1005
_refine_ls_wR_factor_ref 0.1081
_reflns_Friedel_coverage 0.573
_reflns_Friedel_fraction_full 0.588
_reflns_Friedel_fraction_max 0.574
_reflns_number_gt 5529
_reflns_number_total 6670
_reflns_threshold_expression 'I > 2\s(I)'
_cod_data_source_file d5dt00097a3.cif
_cod_data_source_block 1
_cod_depositor_comments 'Adding full bibliography for 7718324.cif.'
_cod_original_sg_symbol_H-M 'C c'
_cod_database_code 7718324
_shelx_shelxl_version_number 2019/3
_shelx_space_group_comment
;
The symmetry employed for this shelxl refinement is uniquely defined
by the following loop, which should always be used as a source of
symmetry information in preference to the above space-group names.
They are only intended as comments.
;
_oxdiff_exptl_absorpt_empirical_full_min 0.812
_oxdiff_exptl_absorpt_empirical_full_max 1.599
_oxdiff_exptl_absorpt_empirical_details
;
Empirical correction (ABSPACK) includes:
- Absorption correction using spherical harmonics
- Frame scaling
- Detector area scaling
- B-factor correction
;

loop_
_space_group_symop_operation_xyz
'x, y, z'
'x, -y, z+1/2'
'x+1/2, y+1/2, z'
'x+1/2, -y+1/2, z+1/2'

loop_
_atom_site_label
_atom_site_type_symbol
_atom_site_fract_x
_atom_site_fract_y
_atom_site_fract_z
_atom_site_U_iso_or_equiv
_atom_site_adp_type
_atom_site_occupancy
_atom_site_site_symmetry_order
_atom_site_calc_flag
_atom_site_refinement_flags_posn
_atom_site_refinement_flags_adp
_atom_site_refinement_flags_occupancy
_atom_site_disorder_assembly
_atom_site_disorder_group
C1A C 0.1821(3) 0.9853(3) 0.3784(3) 0.0337(10) Uani 0.7217(19) 1 d D U P A 1
C2A C 0.1003(4) 0.9800(3) 0.3421(4) 0.0455(13) Uani 0.7217(19) 1 d D U P A 1
H2A H 0.071852 0.954611 0.372303 0.055 Uiso 0.7217(19) 1 calc R U P A 1
C3A C 0.0600(6) 1.0125(5) 0.2602(5) 0.0526(19) Uani 0.7217(19) 1 d D U P A 1
H3A H 0.004215 1.009117 0.234878 0.063 Uiso 0.7217(19) 1 calc R U P A 1
C4A C 0.1019(6) 1.0494(6) 0.2168(7) 0.0496(16) Uani 0.7217(19) 1 d D U P A 1
H4A H 0.074216 1.071323 0.161622 0.059 Uiso 0.7217(19) 1 calc R U P A 1
C5A C 0.1835(6) 1.0551(5) 0.2520(6) 0.0397(14) Uani 0.7217(19) 1 d D U P A 1
H5A H 0.211256 1.080608 0.221120 0.048 Uiso 0.7217(19) 1 calc R U P A 1
C6A C 0.2242(4) 1.0230(3) 0.3329(4) 0.0339(11) Uani 0.7217(19) 1 d D U P A 1
C7A C 0.3100(4) 1.0238(3) 0.3765(4) 0.0321(11) Uani 0.7217(19) 1 d D U P A 1
C8A C 0.3648(5) 1.0552(4) 0.3452(6) 0.0414(13) Uani 0.7217(19) 1 d D U P A 1
H8A H 0.347142 1.078038 0.289746 0.050 Uiso 0.7217(19) 1 calc R U P A 1
C9A C 0.4450(5) 1.0532(5) 0.3945(6) 0.0496(14) Uani 0.7217(19) 1 d D U P A 1
H9A H 0.481517 1.074636 0.372259 0.060 Uiso 0.7217(19) 1 calc R U P A 1
C10A C 0.4719(5) 1.0209(4) 0.4743(5) 0.0498(17) Uani 0.7217(19) 1 d D U P A 1
H10A H 0.526742 1.020277 0.507490 0.060 Uiso 0.7217(19) 1 calc R U P A 1
C11A C 0.4198(4) 0.9893(3) 0.5066(4) 0.0467(14) Uani 0.7217(19) 1 d D U P A 1
H11A H 0.439094 0.966256 0.562023 0.056 Uiso 0.7217(19) 1 calc R U P A 1
C12A C 0.3389(4) 0.9902(3) 0.4599(4) 0.0365(11) Uani 0.7217(19) 1 d D U P A 1
C13A C 0.2404(9) 1.0276(6) 0.5695(7) 0.053(2) Uani 0.7217(19) 1 d D U P A 1
H13A H 0.239467 1.092451 0.554795 0.080 Uiso 0.7217(19) 1 calc R U P A 1
H13B H 0.284307 1.016418 0.622957 0.080 Uiso 0.7217(19) 1 calc R U P A 1
H13C H 0.190788 1.011360 0.574253 0.080 Uiso 0.7217(19) 1 calc R U P A 1
Si1 Si 0.25329(16) 0.95647(10) 0.48672(15) 0.0333(4) Uani 0.7217(19) 1 d D U P A 1
Si2 Si 0.25315(16) 0.80132(10) 0.51747(15) 0.0313(3) Uani 0.7217(19) 1 d D U P A 1
C1B C 0.1666(3) 0.7652(3) 0.5413(3) 0.0317(10) Uani 0.7217(19) 1 d D U P A 1
C2B C 0.0858(4) 0.7649(3) 0.4920(4) 0.0410(12) Uani 0.7217(19) 1 d D U P A 1
H2B H 0.067341 0.785757 0.435846 0.049 Uiso 0.7217(19) 1 calc R U P A 1
C3B C 0.0325(5) 0.7339(4) 0.5253(6) 0.0444(16) Uani 0.7217(19) 1 d D U P A 1
H3B H -0.022238 0.733589 0.491638 0.053 Uiso 0.7217(19) 1 calc R U P A 1
C4B C 0.0593(7) 0.7035(5) 0.6076(6) 0.0453(13) Uani 0.7217(19) 1 d D U P A 1
H4B H 0.022589 0.682582 0.629660 0.054 Uiso 0.7217(19) 1 calc R U P A 1
C5B C 0.1396(6) 0.7034(5) 0.6580(6) 0.0372(13) Uani 0.7217(19) 1 d D U P A 1
H5B H 0.157924 0.683153 0.714349 0.045 Uiso 0.7217(19) 1 calc R U P A 1
C6B C 0.1925(5) 0.7338(4) 0.6235(5) 0.0323(11) Uani 0.7217(19) 1 d D U P A 1
C7B C 0.2793(5) 0.7324(3) 0.6697(5) 0.0299(11) Uani 0.7217(19) 1 d D U P A 1
C8B C 0.3190(7) 0.6978(5) 0.7500(6) 0.0382(12) Uani 0.7217(19) 1 d D U P A 1
H8B H 0.290061 0.671882 0.779513 0.046 Uiso 0.7217(19) 1 calc R U P A 1
C9B C 0.4003(7) 0.7010(5) 0.7870(6) 0.0431(14) Uani 0.7217(19) 1 d D U P A 1
H9B H 0.427026 0.677327 0.841693 0.052 Uiso 0.7217(19) 1 calc R U P A 1
C10B C 0.4429(6) 0.7386(4) 0.7443(5) 0.0443(17) Uani 0.7217(19) 1 d D U P A 1
H10B H 0.498711 0.740436 0.769818 0.053 Uiso 0.7217(19) 1 calc R U P A 1
C11B C 0.4042(4) 0.7735(4) 0.6646(4) 0.0401(12) Uani 0.7217(19) 1 d D U P A 1
H11B H 0.433927 0.799779 0.636148 0.048 Uiso 0.7217(19) 1 calc R U P A 1
C12B C 0.3230(3) 0.7707(3) 0.6259(3) 0.0327(10) Uani 0.7217(19) 1 d D U P A 1
C13B C 0.2664(7) 0.7306(6) 0.4355(5) 0.0431(18) Uani 0.7217(19) 1 d D U P A 1
H13D H 0.285735 0.669880 0.458140 0.065 Uiso 0.7217(19) 1 calc R U P A 1
H13E H 0.304627 0.760047 0.417080 0.065 Uiso 0.7217(19) 1 calc R U P A 1
H13F H 0.215882 0.724449 0.387997 0.065 Uiso 0.7217(19) 1 calc R U P A 1
C1E C 0.1788(8) 0.9331(9) 0.3475(8) 0.040(2) Uani 0.2783(19) 1 d D U P A 2
C2E C 0.0972(8) 0.9283(10) 0.3107(9) 0.047(3) Uani 0.2783(19) 1 d D U P A 2
H2E H 0.070852 0.883028 0.329449 0.056 Uiso 0.2783(19) 1 calc R U P A 2
C3E C 0.0528(14) 0.9878(13) 0.2472(11) 0.048(3) Uani 0.2783(19) 1 d D U P A 2
H3E H -0.002940 0.982959 0.223213 0.057 Uiso 0.2783(19) 1 calc R U P A 2
C4E C 0.0904(16) 1.0538(16) 0.2196(16) 0.0496(16) Uani 0.2783(19) 1 d D U P A 2
H4E H 0.060576 1.094621 0.176387 0.059 Uiso 0.2783(19) 1 calc R U P A 2
C5E C 0.1722(15) 1.0605(16) 0.2549(13) 0.0397(14) Uani 0.2783(19) 1 d D U P A 2
H5E H 0.197662 1.106072 0.235456 0.048 Uiso 0.2783(19) 1 calc R U P A 2
C6E C 0.2172(9) 1.0011(10) 0.3188(10) 0.0339(11) Uani 0.2783(19) 1 d D U P A 2
C7E C 0.3030(9) 0.9998(9) 0.3593(9) 0.0321(11) Uani 0.2783(19) 1 d D U P A 2
C8E C 0.3499(12) 1.0591(12) 0.3362(13) 0.0414(13) Uani 0.2783(19) 1 d D U P A 2
H8E H 0.327523 1.099586 0.290226 0.050 Uiso 0.2783(19) 1 calc R U P A 2
C9E C 0.4286(13) 1.0574(14) 0.3812(12) 0.0496(14) Uani 0.2783(19) 1 d D U P A 2
H9E H 0.461536 1.097434 0.366222 0.060 Uiso 0.2783(19) 1 calc R U P A 2
C10E C 0.4625(11) 0.9989(12) 0.4485(12) 0.052(3) Uani 0.2783(19) 1 d D U P A 2
H10E H 0.517905 0.999597 0.478670 0.062 Uiso 0.2783(19) 1 calc R U P A 2
C11E C 0.4166(9) 0.9395(10) 0.4723(10) 0.047(3) Uani 0.2783(19) 1 d D U P A 2
H11E H 0.439673 0.899516 0.518466 0.056 Uiso 0.2783(19) 1 calc R U P A 2
C12E C 0.3363(8) 0.9401(9) 0.4270(8) 0.041(2) Uani 0.2783(19) 1 d D U P A 2
C13E C 0.259(2) 0.7433(14) 0.4107(15) 0.0431(18) Uani 0.2783(19) 1 d D U P A 2
H13G H 0.222646 0.709106 0.428665 0.065 Uiso 0.2783(19) 1 calc R U P A 2
H13H H 0.312715 0.720607 0.440651 0.065 Uiso 0.2783(19) 1 calc R U P A 2
H13I H 0.244029 0.735012 0.350505 0.065 Uiso 0.2783(19) 1 calc R U P A 2
Si1' Si 0.2547(3) 0.8668(3) 0.4339(3) 0.0381(11) Uani 0.2783(19) 1 d D U P A 2
Si2' Si 0.2400(3) 0.8869(3) 0.5593(3) 0.0373(11) Uani 0.2783(19) 1 d D U P A 2
C1F C 0.1605(8) 0.8115(9) 0.5665(8) 0.041(2) Uani 0.2783(19) 1 d D U P A 2
C2F C 0.0785(8) 0.8150(11) 0.5167(9) 0.048(3) Uani 0.2783(19) 1 d D U P A 2
H2F H 0.058585 0.857937 0.472390 0.058 Uiso 0.2783(19) 1 calc R U P A 2
C3F C 0.0276(13) 0.7550(13) 0.5332(14) 0.051(3) Uani 0.2783(19) 1 d D U P A 2
H3F H -0.027212 0.757150 0.499985 0.061 Uiso 0.2783(19) 1 calc R U P A 2
C4F C 0.0563(16) 0.6931(15) 0.5970(15) 0.0453(13) Uani 0.2783(19) 1 d D U P A 2
H4F H 0.021248 0.652396 0.607925 0.054 Uiso 0.2783(19) 1 calc R U P A 2
C5F C 0.1370(14) 0.6895(15) 0.6463(15) 0.0372(13) Uani 0.2783(19) 1 d D U P A 2
H5F H 0.156187 0.646341 0.690557 0.045 Uiso 0.2783(19) 1 calc R U P A 2
C6F C 0.1892(11) 0.7477(11) 0.6316(11) 0.0323(11) Uani 0.2783(19) 1 d D U P A 2
C7F C 0.2766(10) 0.7525(11) 0.6764(10) 0.0299(11) Uani 0.2783(19) 1 d D U P A 2
C8F C 0.3222(15) 0.6943(14) 0.7412(12) 0.0382(12) Uani 0.2783(19) 1 d D U P A 2
H8F H 0.296942 0.649553 0.761805 0.046 Uiso 0.2783(19) 1 calc R U P A 2
C9F C 0.4041(16) 0.7009(15) 0.7760(14) 0.0431(14) Uani 0.2783(19) 1 d D U P A 2
H9F H 0.434444 0.661018 0.819879 0.052 Uiso 0.2783(19) 1 calc R U P A 2
C10F C 0.4408(14) 0.7670(13) 0.7453(12) 0.044(3) Uani 0.2783(19) 1 d D U P A 2
H10F H 0.496574 0.772379 0.768447 0.053 Uiso 0.2783(19) 1 calc R U P A 2
C11F C 0.3967(9) 0.8236(11) 0.6823(9) 0.045(3) Uani 0.2783(19) 1 d D U P A 2
H11F H 0.422630 0.867969 0.662173 0.054 Uiso 0.2783(19) 1 calc R U P A 2
C12F C 0.3144(8) 0.8187(10) 0.6462(8) 0.039(2) Uani 0.2783(19) 1 d D U P A 2
C13F C 0.235(3) 1.0105(14) 0.583(2) 0.053(2) Uani 0.2783(19) 1 d D U P A 2
H13J H 0.194694 1.040527 0.534570 0.080 Uiso 0.2783(19) 1 calc R U P A 2
H13K H 0.286053 1.039122 0.594623 0.080 Uiso 0.2783(19) 1 calc R U P A 2
H13L H 0.220888 1.016730 0.631512 0.080 Uiso 0.2783(19) 1 calc R U P A 2
C1C C 0.3136(3) 0.3150(3) 0.6585(3) 0.0319(9) Uani 0.8469(19) 1 d D U P B 1
C2C C 0.3957(3) 0.3200(3) 0.6965(3) 0.0405(11) Uani 0.8469(19) 1 d D U P B 1
H2C H 0.422849 0.364662 0.678091 0.049 Uiso 0.8469(19) 1 calc R U P B 1
C3C C 0.4375(4) 0.2617(4) 0.7595(4) 0.0450(13) Uani 0.8469(19) 1 d D U P B 1
H3C H 0.493242 0.266072 0.784463 0.054 Uiso 0.8469(19) 1 calc R U P B 1
C4C C 0.3989(5) 0.1958(4) 0.7875(4) 0.0459(12) Uani 0.8469(19) 1 d D U P B 1
H4C H 0.428453 0.155724 0.831570 0.055 Uiso 0.8469(19) 1 calc R U P B 1
C5C C 0.3176(4) 0.1881(4) 0.7515(4) 0.0405(11) Uani 0.8469(19) 1 d D U P B 1
H5C H 0.291647 0.142811 0.770617 0.049 Uiso 0.8469(19) 1 calc R U P B 1
C6C C 0.2740(3) 0.2474(3) 0.6869(3) 0.0315(9) Uani 0.8469(19) 1 d D U P B 1
C7C C 0.1867(3) 0.2455(3) 0.6413(3) 0.0335(10) Uani 0.8469(19) 1 d D U P B 1
C8C C 0.1367(4) 0.1832(3) 0.6569(4) 0.0390(11) Uani 0.8469(19) 1 d D U P B 1
H8C H 0.157097 0.139980 0.700914 0.047 Uiso 0.8469(19) 1 calc R U P B 1
C9C C 0.0561(4) 0.1852(3) 0.6070(4) 0.0438(12) Uani 0.8469(19) 1 d D U P B 1
H9C H 0.021574 0.143153 0.617169 0.053 Uiso 0.8469(19) 1 calc R U P B 1
C10C C 0.0267(4) 0.2481(4) 0.5428(4) 0.0461(13) Uani 0.8469(19) 1 d D U P B 1
H10C H -0.028036 0.248731 0.509087 0.055 Uiso 0.8469(19) 1 calc R U P B 1
C11C C 0.0768(3) 0.3110(3) 0.5271(3) 0.0391(10) Uani 0.8469(19) 1 d D U P B 1
H11C H 0.055954 0.353764 0.482741 0.047 Uiso 0.8469(19) 1 calc R U P B 1
C12C C 0.1579(3) 0.3106(3) 0.5768(3) 0.0331(9) Uani 0.8469(19) 1 d D U P B 1
C13C C 0.2344(5) 0.5073(4) 0.5920(5) 0.0465(14) Uani 0.8469(19) 1 d D U P B 1
H13M H 0.190785 0.535017 0.545472 0.070 Uiso 0.8469(19) 1 calc R U P B 1
H13N H 0.283928 0.536749 0.597513 0.070 Uiso 0.8469(19) 1 calc R U P B 1
H13O H 0.225829 0.515522 0.643792 0.070 Uiso 0.8469(19) 1 calc R U P B 1
Si3 Si 0.23960(14) 0.38235(8) 0.57155(15) 0.0320(3) Uani 0.8469(19) 1 d D U P B 1
Si4 Si 0.25512(15) 0.36153(8) 0.44635(15) 0.0328(3) Uani 0.8469(19) 1 d D U P B 1
C1D C 0.3382(3) 0.4321(3) 0.4415(3) 0.0329(9) Uani 0.8469(19) 1 d D U P B 1
C2D C 0.4185(3) 0.4299(3) 0.4886(3) 0.0408(11) Uani 0.8469(19) 1 d D U P B 1
H2D H 0.439027 0.386353 0.532359 0.049 Uiso 0.8469(19) 1 calc R U P B 1
C3D C 0.4696(4) 0.4898(4) 0.4733(4) 0.0443(13) Uani 0.8469(19) 1 d D U P B 1
H3D H 0.524444 0.487798 0.506264 0.053 Uiso 0.8469(19) 1 calc R U P B 1
C4D C 0.4393(4) 0.5522(3) 0.4096(4) 0.0391(11) Uani 0.8469(19) 1 d D U P B 1
H4D H 0.473911 0.593144 0.398117 0.047 Uiso 0.8469(19) 1 calc R U P B 1
C5D C 0.3596(3) 0.5564(3) 0.3620(3) 0.0343(10) Uani 0.8469(19) 1 d D U P B 1
H5D H 0.339922 0.600414 0.318551 0.041 Uiso 0.8469(19) 1 calc R U P B 1
C6D C 0.3075(3) 0.4966(3) 0.3771(3) 0.0323(9) Uani 0.8469(19) 1 d D U P B 1
C7D C 0.2209(3) 0.4966(3) 0.3331(3) 0.0332(9) Uani 0.8469(19) 1 d D U P B 1
C8D C 0.1783(3) 0.5574(3) 0.2703(3) 0.0373(11) Uani 0.8469(19) 1 d D U P B 1
H8D H 0.205029 0.603229 0.252706 0.045 Uiso 0.8469(19) 1 calc R U P B 1
C9D C 0.0962(4) 0.5513(4) 0.2328(4) 0.0467(14) Uani 0.8469(19) 1 d D U P B 1
H9D H 0.067425 0.593233 0.190027 0.056 Uiso 0.8469(19) 1 calc R U P B 1
C10D C 0.0565(4) 0.4846(4) 0.2578(4) 0.0483(15) Uani 0.8469(19) 1 d D U P B 1
H10D H 0.000741 0.480176 0.232004 0.058 Uiso 0.8469(19) 1 calc R U P B 1
C11D C 0.0996(3) 0.4237(4) 0.3216(3) 0.0403(11) Uani 0.8469(19) 1 d D U P B 1
H11D H 0.072451 0.378435 0.339345 0.048 Uiso 0.8469(19) 1 calc R U P B 1
C12D C 0.1812(3) 0.4282(3) 0.3592(3) 0.0337(9) Uani 0.8469(19) 1 d D U P B 1
C13D C 0.2602(10) 0.2366(8) 0.4263(7) 0.0529(14) Uani 0.8469(19) 1 d D U P B 1
H13P H 0.266671 0.227964 0.373466 0.079 Uiso 0.8469(19) 1 calc R U P B 1
H13Q H 0.211463 0.206826 0.423149 0.079 Uiso 0.8469(19) 1 calc R U P B 1
H13R H 0.305055 0.209403 0.471906 0.079 Uiso 0.8469(19) 1 calc R U P B 1
C1G C 0.3184(11) 0.2682(13) 0.6143(11) 0.041(3) Uani 0.1531(19) 1 d D U P B 2
C2G C 0.3998(12) 0.2717(13) 0.6522(14) 0.048(4) Uani 0.1531(19) 1 d D U P B 2
H2G H 0.428950 0.294740 0.621845 0.058 Uiso 0.1531(19) 1 calc R U P B 2
C3G C 0.4383(17) 0.2428(16) 0.7316(15) 0.044(4) Uani 0.1531(19) 1 d D U P B 2
H3G H 0.494117 0.245909 0.756199 0.053 Uiso 0.1531(19) 1 calc R U P B 2
C4G C 0.397(2) 0.209(2) 0.778(2) 0.0459(12) Uani 0.1531(19) 1 d D U P B 2
H4G H 0.425290 0.188816 0.833524 0.055 Uiso 0.1531(19) 1 calc R U P B 2
C5G C 0.315(2) 0.204(2) 0.7423(17) 0.0405(11) Uani 0.1531(19) 1 d D U P B 2
H5G H 0.287212 0.180382 0.773599 0.049 Uiso 0.1531(19) 1 calc R U P B 2
C6G C 0.2755(12) 0.2335(15) 0.6607(13) 0.0315(9) Uani 0.1531(19) 1 d D U P B 2
C7G C 0.1881(12) 0.2334(13) 0.6159(13) 0.0335(10) Uani 0.1531(19) 1 d D U P B 2
C8G C 0.1356(17) 0.2047(15) 0.6513(19) 0.0390(11) Uani 0.1531(19) 1 d D U P B 2
H8G H 0.153730 0.186666 0.708188 0.047 Uiso 0.1531(19) 1 calc R U P B 2
C9G C 0.0544(19) 0.2036(17) 0.5993(19) 0.0438(12) Uani 0.1531(19) 1 d D U P B 2
H9G H 0.016868 0.184554 0.620966 0.053 Uiso 0.1531(19) 1 calc R U P B 2
C10G C 0.0303(16) 0.2302(16) 0.5172(18) 0.045(4) Uani 0.1531(19) 1 d D U P B 2
H10G H -0.024400 0.228909 0.483197 0.054 Uiso 0.1531(19) 1 calc R U P B 2
C11G C 0.0825(12) 0.2589(15) 0.4813(16) 0.049(4) Uani 0.1531(19) 1 d D U P B 2
H11G H 0.063697 0.276839 0.424362 0.058 Uiso 0.1531(19) 1 calc R U P B 2
C12G C 0.1635(11) 0.2607(13) 0.5318(12) 0.042(3) Uani 0.1531(19) 1 d D U P B 2
C13G C 0.261(5) 0.236(4) 0.420(3) 0.0529(14) Uani 0.1531(19) 1 d D U P B 2
H13S H 0.297799 0.184717 0.442192 0.079 Uiso 0.1531(19) 1 calc R U P B 2
H13T H 0.282085 0.277156 0.388830 0.079 Uiso 0.1531(19) 1 calc R U P B 2
H13U H 0.210021 0.211971 0.381706 0.079 Uiso 0.1531(19) 1 calc R U P B 2
Si3' Si 0.2489(6) 0.2999(6) 0.5079(6) 0.0467(19) Uani 0.1531(19) 1 d D U P B 2
Si4' Si 0.2469(7) 0.4550(6) 0.4776(6) 0.050(2) Uani 0.1531(19) 1 d D U P B 2
C1H C 0.3336(11) 0.4833(14) 0.4505(13) 0.041(3) Uani 0.1531(19) 1 d D U P B 2
C2H C 0.4147(13) 0.4831(14) 0.4978(15) 0.050(4) Uani 0.1531(19) 1 d D U P B 2
H2H H 0.436808 0.459822 0.553187 0.060 Uiso 0.1531(19) 1 calc R U P B 2
C3H C 0.4609(17) 0.5196(16) 0.4576(17) 0.044(4) Uani 0.1531(19) 1 d D U P B 2
H3H H 0.516233 0.520527 0.488059 0.053 Uiso 0.1531(19) 1 calc R U P B 2
C4H C 0.4330(16) 0.5542(17) 0.3782(16) 0.0391(11) Uani 0.1531(19) 1 d D U P B 2
H4H H 0.468996 0.577635 0.356079 0.047 Uiso 0.1531(19) 1 calc R U P B 2
C5H C 0.3536(14) 0.5555(17) 0.3300(15) 0.0343(10) Uani 0.1531(19) 1 d D U P B 2
H5H H 0.332417 0.579018 0.274698 0.041 Uiso 0.1531(19) 1 calc R U P B 2
C6H C 0.3061(13) 0.5186(15) 0.3699(14) 0.0323(9) Uani 0.1531(19) 1 d D U P B 2
C7H C 0.2183(13) 0.5151(15) 0.3232(13) 0.0332(9) Uani 0.1531(19) 1 d D U P B 2
C8H C 0.1811(17) 0.5536(16) 0.2447(14) 0.0373(11) Uani 0.1531(19) 1 d D U P B 2
H8H H 0.210088 0.581253 0.216070 0.045 Uiso 0.1531(19) 1 calc R U P B 2
C9H C 0.0986(18) 0.5497(19) 0.2095(18) 0.0467(14) Uani 0.1531(19) 1 d D U P B 2
H9H H 0.070848 0.575323 0.155809 0.056 Uiso 0.1531(19) 1 calc R U P B 2
C10H C 0.058(2) 0.510(2) 0.2513(18) 0.048(4) Uani 0.1531(19) 1 d D U P B 2
H10H H 0.001683 0.508474 0.225383 0.057 Uiso 0.1531(19) 1 calc R U P B 2
C11H C 0.0946(13) 0.4700(18) 0.3315(15) 0.043(4) Uani 0.1531(19) 1 d D U P B 2
H11H H 0.065235 0.442413 0.359751 0.052 Uiso 0.1531(19) 1 calc R U P B 2
C12H C 0.1769(12) 0.4738(16) 0.3669(11) 0.044(4) Uani 0.1531(19) 1 d D U P B 2
C13H C 0.238(2) 0.5312(18) 0.5599(19) 0.0465(14) Uani 0.1531(19) 1 d D U P B 2
H13V H 0.277657 0.513505 0.614508 0.070 Uiso 0.1531(19) 1 calc R U P B 2
H13W H 0.185490 0.525230 0.560267 0.070 Uiso 0.1531(19) 1 calc R U P B 2
H13$ H 0.247133 0.594797 0.547949 0.070 Uiso 0.1531(19) 1 calc R U P B 2

loop_
_atom_site_aniso_label
_atom_site_aniso_U_11
_atom_site_aniso_U_22
_atom_site_aniso_U_33
_atom_site_aniso_U_23
_atom_site_aniso_U_13
_atom_site_aniso_U_12
C1A 0.037(2) 0.024(2) 0.039(3) -0.001(2) 0.014(2) 0.0078(19)
C2A 0.039(3) 0.040(3) 0.055(3) 0.004(3) 0.016(3) 0.012(2)
C3A 0.041(3) 0.043(4) 0.059(4) 0.003(3) 0.004(3) 0.014(3)
C4A 0.055(4) 0.039(2) 0.042(2) 0.0021(19) 0.005(2) 0.015(2)
C5A 0.051(3) 0.030(2) 0.037(2) -0.0018(17) 0.017(2) 0.007(2)
C6A 0.045(2) 0.023(3) 0.035(2) -0.006(2) 0.016(2) 0.002(2)
C7A 0.044(2) 0.019(2) 0.035(2) -0.0076(19) 0.017(2) -0.001(2)
C8A 0.043(3) 0.0303(19) 0.057(3) -0.0062(18) 0.025(3) -0.003(2)
C9A 0.039(4) 0.035(2) 0.078(4) -0.011(2) 0.027(3) -0.005(2)
C10A 0.036(3) 0.030(3) 0.074(4) -0.014(3) 0.011(3) -0.006(2)
C11A 0.040(3) 0.032(3) 0.055(3) -0.004(2) 0.004(3) -0.002(2)
C12A 0.038(3) 0.025(2) 0.042(3) -0.003(2) 0.009(2) 0.0005(19)
C13A 0.096(5) 0.034(4) 0.043(5) 0.002(3) 0.040(4) 0.005(4)
Si1 0.0440(9) 0.0251(7) 0.0313(7) 0.0011(6) 0.0152(7) 0.0055(6)
Si2 0.0376(8) 0.0267(7) 0.0289(7) 0.0014(5) 0.0121(6) 0.0044(6)
C1B 0.035(2) 0.020(2) 0.037(2) -0.0027(19) 0.012(2) 0.0053(18)
C2B 0.036(3) 0.035(3) 0.044(3) -0.001(2) 0.008(2) 0.000(2)
C3B 0.034(3) 0.030(3) 0.064(4) -0.005(3) 0.012(3) 0.002(2)
C4B 0.041(2) 0.038(3) 0.061(3) -0.007(2) 0.025(2) -0.006(2)
C5B 0.043(2) 0.029(3) 0.044(3) -0.004(2) 0.022(2) -0.001(2)
C6B 0.039(2) 0.022(2) 0.039(2) -0.0069(17) 0.0177(17) 0.0026(17)
C7B 0.038(2) 0.021(3) 0.0328(19) -0.0053(19) 0.0169(17) 0.0028(19)
C8B 0.046(2) 0.035(2) 0.038(2) 0.0034(18) 0.022(2) 0.0048(18)
C9B 0.045(2) 0.049(2) 0.035(3) 0.005(2) 0.016(2) 0.0086(19)
C10B 0.034(3) 0.049(4) 0.043(3) 0.006(3) 0.008(2) 0.003(3)
C11B 0.037(3) 0.040(3) 0.045(3) 0.001(2) 0.017(2) 0.004(2)
C12B 0.039(3) 0.029(2) 0.033(2) -0.001(2) 0.017(2) 0.004(2)
C13B 0.055(4) 0.045(3) 0.036(5) -0.002(3) 0.024(5) 0.000(3)
C1E 0.042(5) 0.039(5) 0.038(5) -0.009(4) 0.016(4) 0.001(4)
C2E 0.040(5) 0.047(5) 0.050(5) 0.001(5) 0.015(5) 0.002(5)
C3E 0.042(5) 0.044(6) 0.050(6) 0.000(5) 0.010(5) 0.009(5)
C4E 0.055(4) 0.039(2) 0.042(2) 0.0021(19) 0.005(2) 0.015(2)
C5E 0.051(3) 0.030(2) 0.037(2) -0.0018(17) 0.017(2) 0.007(2)
C6E 0.045(2) 0.023(3) 0.035(2) -0.006(2) 0.016(2) 0.002(2)
C7E 0.044(2) 0.019(2) 0.035(2) -0.0076(19) 0.017(2) -0.001(2)
C8E 0.043(3) 0.0303(19) 0.057(3) -0.0062(18) 0.025(3) -0.003(2)
C9E 0.039(4) 0.035(2) 0.078(4) -0.011(2) 0.027(3) -0.005(2)
C10E 0.037(5) 0.047(6) 0.069(6) -0.021(5) 0.018(5) 0.000(5)
C11E 0.041(5) 0.045(5) 0.055(6) -0.004(5) 0.018(5) -0.001(5)
C12E 0.042(5) 0.040(5) 0.044(5) -0.007(4) 0.019(4) 0.003(4)
C13E 0.055(4) 0.045(3) 0.036(5) -0.002(3) 0.024(5) 0.000(3)
Si1' 0.044(2) 0.038(2) 0.039(2) -0.0064(17) 0.023(2) -0.0008(17)
Si2' 0.040(2) 0.041(2) 0.037(2) 0.0017(16) 0.021(2) 0.0047(17)
C1F 0.038(5) 0.045(5) 0.043(5) 0.001(4) 0.020(4) 0.001(4)
C2F 0.042(5) 0.052(5) 0.047(5) -0.001(5) 0.015(5) -0.002(5)
C3F 0.039(5) 0.050(6) 0.061(6) -0.004(5) 0.016(5) -0.002(5)
C4F 0.041(2) 0.038(3) 0.061(3) -0.007(2) 0.025(2) -0.006(2)
C5F 0.043(2) 0.029(3) 0.044(3) -0.004(2) 0.022(2) -0.001(2)
C6F 0.039(2) 0.022(2) 0.039(2) -0.0069(17) 0.0177(17) 0.0026(17)
C7F 0.038(2) 0.021(3) 0.0328(19) -0.0053(19) 0.0169(17) 0.0028(19)
C8F 0.046(2) 0.035(2) 0.038(2) 0.0034(18) 0.022(2) 0.0048(18)
C9F 0.045(2) 0.049(2) 0.035(3) 0.005(2) 0.016(2) 0.0086(19)
C10F 0.040(5) 0.051(6) 0.043(5) -0.001(5) 0.018(5) 0.006(5)
C11F 0.040(5) 0.051(6) 0.044(5) 0.000(5) 0.017(4) -0.007(5)
C12F 0.044(5) 0.040(5) 0.036(5) -0.003(4) 0.018(4) -0.001(4)
C13F 0.096(5) 0.034(4) 0.043(5) 0.002(3) 0.040(4) 0.005(4)
C1C 0.029(2) 0.0282(19) 0.040(2) -0.0082(17) 0.0159(18) -0.0028(16)
C2C 0.034(2) 0.040(2) 0.049(3) -0.009(2) 0.018(2) -0.0072(18)
C3C 0.028(2) 0.046(3) 0.055(3) -0.008(2) 0.010(2) 0.006(2)
C4C 0.041(2) 0.038(3) 0.052(3) 0.003(2) 0.011(2) 0.011(2)
C5C 0.040(2) 0.028(2) 0.052(3) 0.0034(19) 0.017(2) 0.0064(19)
C6C 0.0315(19) 0.0235(18) 0.042(2) -0.0073(17) 0.0166(18) 0.0014(14)
C7C 0.0315(19) 0.0251(18) 0.045(2) -0.0090(17) 0.0158(19) 0.0022(15)
C8C 0.037(2) 0.025(2) 0.057(2) -0.006(2) 0.0201(19) -0.0027(19)
C9C 0.036(2) 0.032(2) 0.067(3) -0.006(2) 0.023(2) -0.0083(19)
C10C 0.028(2) 0.049(3) 0.061(3) -0.014(2) 0.016(2) -0.002(2)
C11C 0.031(2) 0.039(2) 0.049(3) -0.007(2) 0.017(2) 0.0035(18)
C12C 0.034(2) 0.029(2) 0.041(2) -0.0075(17) 0.0191(18) 0.0020(16)
C13C 0.064(3) 0.026(2) 0.060(4) -0.004(2) 0.036(3) -0.005(2)
Si3 0.0315(6) 0.0247(6) 0.0418(7) -0.0034(5) 0.0165(6) -0.0005(5)
Si4 0.0366(7) 0.0235(6) 0.0425(8) -0.0044(5) 0.0198(6) -0.0014(5)
C1D 0.034(2) 0.0259(19) 0.040(2) -0.0055(18) 0.0163(18) 0.0055(17)
C2D 0.036(2) 0.044(3) 0.044(2) -0.001(2) 0.017(2) 0.008(2)
C3D 0.029(2) 0.054(3) 0.048(3) 0.002(2) 0.013(2) 0.007(2)
C4D 0.037(2) 0.040(2) 0.042(3) -0.002(2) 0.018(2) -0.0046(18)
C5D 0.038(2) 0.0273(18) 0.038(2) -0.002(2) 0.015(2) -0.0025(16)
C6D 0.0324(19) 0.025(2) 0.042(2) -0.0058(17) 0.0169(16) -0.0014(17)
C7D 0.0334(19) 0.028(2) 0.040(2) -0.0038(16) 0.0162(17) -0.0003(16)
C8D 0.038(2) 0.037(2) 0.039(3) -0.001(2) 0.018(2) 0.0026(17)
C9D 0.038(2) 0.052(3) 0.047(3) 0.005(2) 0.014(2) 0.009(2)
C10D 0.031(3) 0.060(4) 0.050(3) -0.006(3) 0.012(2) -0.003(2)
C11D 0.034(2) 0.043(3) 0.045(3) -0.009(2) 0.016(2) -0.007(2)
C12D 0.037(2) 0.027(2) 0.041(2) -0.0083(18) 0.0184(19) -0.0053(18)
C13D 0.071(4) 0.036(2) 0.062(4) -0.005(2) 0.036(3) 0.000(2)
C1G 0.037(5) 0.038(5) 0.045(5) -0.006(5) 0.012(5) 0.001(5)
C2G 0.039(6) 0.043(6) 0.052(6) -0.005(6) 0.006(6) 0.000(6)
C3G 0.033(6) 0.042(6) 0.053(6) -0.002(6) 0.013(6) 0.004(6)
C4G 0.041(2) 0.038(3) 0.052(3) 0.003(2) 0.011(2) 0.011(2)
C5G 0.040(2) 0.028(2) 0.052(3) 0.0034(19) 0.017(2) 0.0064(19)
C6G 0.0315(19) 0.0235(18) 0.042(2) -0.0073(17) 0.0166(18) 0.0014(14)
C7G 0.0315(19) 0.0251(18) 0.045(2) -0.0090(17) 0.0158(19) 0.0022(15)
C8G 0.037(2) 0.025(2) 0.057(2) -0.006(2) 0.0201(19) -0.0027(19)
C9G 0.036(2) 0.032(2) 0.067(3) -0.006(2) 0.023(2) -0.0083(19)
C10G 0.034(6) 0.039(6) 0.059(6) -0.011(6) 0.014(6) 0.000(6)
C11G 0.037(6) 0.044(6) 0.055(6) -0.010(6) 0.007(6) 0.000(6)
C12G 0.036(5) 0.037(5) 0.045(5) -0.008(5) 0.008(5) 0.005(5)
C13G 0.071(4) 0.036(2) 0.062(4) -0.005(2) 0.036(3) 0.000(2)
Si3' 0.039(4) 0.050(4) 0.038(4) -0.002(3) 0.001(3) 0.004(3)
Si4' 0.053(4) 0.036(3) 0.047(4) -0.007(3) 0.004(3) 0.003(3)
C1H 0.035(5) 0.037(5) 0.047(5) -0.006(5) 0.012(5) 0.000(5)
C2H 0.041(6) 0.047(6) 0.052(6) -0.003(6) 0.006(6) 0.003(6)
C3H 0.033(6) 0.042(6) 0.054(6) 0.002(6) 0.013(6) 0.000(6)
C4H 0.037(2) 0.040(2) 0.042(3) -0.002(2) 0.018(2) -0.0046(18)
C5H 0.038(2) 0.0273(18) 0.038(2) -0.002(2) 0.015(2) -0.0025(16)
C6H 0.0324(19) 0.025(2) 0.042(2) -0.0058(17) 0.0169(16) -0.0014(17)
C7H 0.0334(19) 0.028(2) 0.040(2) -0.0038(16) 0.0162(17) -0.0003(16)
C8H 0.038(2) 0.037(2) 0.039(3) -0.001(2) 0.018(2) 0.0026(17)
C9H 0.038(2) 0.052(3) 0.047(3) 0.005(2) 0.014(2) 0.009(2)
C10H 0.037(6) 0.050(6) 0.047(6) 0.003(6) 0.007(6) 0.002(6)
C11H 0.036(6) 0.046(6) 0.047(6) -0.004(6) 0.015(5) -0.002(6)
C12H 0.041(5) 0.039(6) 0.044(5) -0.004(6) 0.008(5) -0.001(6)
C13H 0.064(3) 0.026(2) 0.060(4) -0.004(2) 0.036(3) -0.005(2)

loop_
_atom_type_symbol
_atom_type_description
_atom_type_scat_dispersion_real
_atom_type_scat_dispersion_imag
_atom_type_scat_source
C C 0.0181 0.0091 'International Tables Vol C Tables 4.2.6.8 and 6.1.1.4'
H H 0.0000 0.0000 'International Tables Vol C Tables 4.2.6.8 and 6.1.1.4'
Si Si 0.2541 0.3302 'International Tables Vol C Tables 4.2.6.8 and 6.1.1.4'

loop_
_geom_angle_atom_site_label_1
_geom_angle_atom_site_label_2
_geom_angle_atom_site_label_3
_geom_angle
_geom_angle_site_symmetry_1
_geom_angle_site_symmetry_3
_geom_angle_publ_flag
C2A C1A C6A 120.0(5) . . ?
C2A C1A Si1 130.8(4) . . ?
C6A C1A Si1 109.0(4) . . ?
C1A C2A C3A 119.5(7) . . ?
C1A C2A H2A 120.3 . . ?
C3A C2A H2A 120.3 . . ?
C4A C3A C2A 119.8(9) . . ?
C4A C3A H3A 120.1 . . ?
C2A C3A H3A 120.1 . . ?
C3A C4A C5A 121.5(9) . . ?
C3A C4A H4A 119.2 . . ?
C5A C4A H4A 119.2 . . ?
C4A C5A C6A 119.4(8) . . ?
C4A C5A H5A 120.3 . . ?
C6A C5A H5A 120.3 . . ?
C5A C6A C1A 119.8(7) . . ?
C5A C6A C7A 124.7(6) . . ?
C1A C6A C7A 115.5(6) . . ?
C8A C7A C12A 117.9(6) . . ?
C8A C7A C6A 126.9(6) . . ?
C12A C7A C6A 115.2(5) . . ?
C9A C8A C7A 120.6(8) . . ?
C9A C8A H8A 119.7 . . ?
C7A C8A H8A 119.7 . . ?
C10A C9A C8A 120.8(8) . . ?
C10A C9A H9A 119.6 . . ?
C8A C9A H9A 119.6 . . ?
C9A C10A C11A 119.9(7) . . ?
C9A C10A H10A 120.0 . . ?
C11A C10A H10A 120.0 . . ?
C10A C11A C12A 121.4(6) . . ?
C10A C11A H11A 119.3 . . ?
C12A C11A H11A 119.3 . . ?
C11A C12A C7A 119.3(6) . . ?
C11A C12A Si1 131.7(5) . . ?
C7A C12A Si1 109.0(4) . . ?
Si1 C13A H13A 109.5 . . ?
Si1 C13A H13B 109.5 . . ?
H13A C13A H13B 109.5 . . ?
Si1 C13A H13C 109.5 . . ?
H13A C13A H13C 109.5 . . ?
H13B C13A H13C 109.5 . . ?
C13A Si1 C1A 113.6(5) . . ?
C13A Si1 C12A 114.6(4) . . ?
C1A Si1 C12A 91.1(3) . . ?
C13A Si1 Si2 110.7(2) . . ?
C1A Si1 Si2 112.68(16) . . ?
C12A Si1 Si2 112.86(16) . . ?
C13B Si2 C1B 113.1(4) . . ?
C13B Si2 C12B 113.2(3) . . ?
C1B Si2 C12B 91.2(2) . . ?
C13B Si2 Si1 110.8(2) . . ?
C1B Si2 Si1 113.68(15) . . ?
C12B Si2 Si1 113.65(16) . . ?
C6B C1B C2B 119.0(5) . . ?
C6B C1B Si2 109.7(5) . . ?
C2B C1B Si2 131.3(4) . . ?
C3B C2B C1B 120.0(6) . . ?
C3B C2B H2B 120.0 . . ?
C1B C2B H2B 120.0 . . ?
C4B C3B C2B 120.2(8) . . ?
C4B C3B H3B 119.9 . . ?
C2B C3B H3B 119.9 . . ?
C3B C4B C5B 120.8(8) . . ?
C3B C4B H4B 119.6 . . ?
C5B C4B H4B 119.6 . . ?
C4B C5B C6B 118.3(8) . . ?
C4B C5B H5B 120.9 . . ?
C6B C5B H5B 120.9 . . ?
C1B C6B C5B 121.7(7) . . ?
C1B C6B C7B 115.1(6) . . ?
C5B C6B C7B 123.1(7) . . ?
C8B C7B C12B 119.5(7) . . ?
C8B C7B C6B 125.5(7) . . ?
C12B C7B C6B 114.9(6) . . ?
C9B C8B C7B 120.3(8) . . ?
C9B C8B H8B 119.9 . . ?
C7B C8B H8B 119.9 . . ?
C8B C9B C10B 120.2(8) . . ?
C8B C9B H9B 119.9 . . ?
C10B C9B H9B 119.9 . . ?
C9B C10B C11B 120.2(8) . . ?
C9B C10B H10B 119.9 . . ?
C11B C10B H10B 119.9 . . ?
C12B C11B C10B 120.9(6) . . ?
C12B C11B H11B 119.5 . . ?
C10B C11B H11B 119.5 . . ?
C11B C12B C7B 118.9(5) . . ?
C11B C12B Si2 132.2(4) . . ?
C7B C12B Si2 108.7(4) . . ?
Si2 C13B H13D 109.5 . . ?
Si2 C13B H13E 109.5 . . ?
H13D C13B H13E 109.5 . . ?
Si2 C13B H13F 109.5 . . ?
H13D C13B H13F 109.5 . . ?
H13E C13B H13F 109.5 . . ?
C2E C1E C6E 118.3(13) . . ?
C2E C1E Si1' 132.8(11) . . ?
C6E C1E Si1' 108.9(10) . . ?
C1E C2E C3E 122.0(16) . . ?
C1E C2E H2E 119.0 . . ?
C3E C2E H2E 119.0 . . ?
C4E C3E C2E 119.5(19) . . ?
C4E C3E H3E 120.3 . . ?
C2E C3E H3E 120.3 . . ?
C3E C4E C5E 120(2) . . ?
C3E C4E H4E 120.0 . . ?
C5E C4E H4E 120.0 . . ?
C4E C5E C6E 121(2) . . ?
C4E C5E H5E 119.6 . . ?
C6E C5E H5E 119.6 . . ?
C5E C6E C1E 119.3(16) . . ?
C5E C6E C7E 126.0(16) . . ?
C1E C6E C7E 114.6(13) . . ?
C8E C7E C12E 120.8(14) . . ?
C8E C7E C6E 122.1(14) . . ?
C12E C7E C6E 116.9(13) . . ?
C9E C8E C7E 117.9(18) . . ?
C9E C8E H8E 121.0 . . ?
C7E C8E H8E 121.0 . . ?
C8E C9E C10E 122.0(19) . . ?
C8E C9E H9E 119.0 . . ?
C10E C9E H9E 119.0 . . ?
C11E C10E C9E 120.8(18) . . ?
C11E C10E H10E 119.6 . . ?
C9E C10E H10E 119.6 . . ?
C12E C11E C10E 118.1(15) . . ?
C12E C11E H11E 120.9 . . ?
C10E C11E H11E 120.9 . . ?
C11E C12E C7E 120.3(13) . . ?
C11E C12E Si1' 131.7(11) . . ?
C7E C12E Si1' 107.9(10) . . ?
Si1' C13E H13G 109.5 . . ?
Si1' C13E H13H 109.5 . . ?
H13G C13E H13H 109.5 . . ?
Si1' C13E H13I 109.5 . . ?
H13G C13E H13I 109.5 . . ?
H13H C13E H13I 109.5 . . ?
C13E Si1' C1E 114.2(10) . . ?
C13E Si1' C12E 115.8(11) . . ?
C1E Si1' C12E 91.2(6) . . ?
C13E Si1' Si2' 111.0(8) . . ?
C1E Si1' Si2' 111.4(4) . . ?
C12E Si1' Si2' 112.0(4) . . ?
C13F Si2' C1F 116.5(13) . . ?
C13F Si2' C12F 114.9(14) . . ?
C1F Si2' C12F 88.9(6) . . ?
C13F Si2' Si1' 111.3(10) . . ?
C1F Si2' Si1' 111.6(5) . . ?
C12F Si2' Si1' 111.9(4) . . ?
C6F C1F C2F 119.7(13) . . ?
C6F C1F Si2' 112.6(11) . . ?
C2F C1F Si2' 127.7(11) . . ?
C3F C2F C1F 119.6(16) . . ?
C3F C2F H2F 120.2 . . ?
C1F C2F H2F 120.2 . . ?
C4F C3F C2F 120(2) . . ?
C4F C3F H3F 119.9 . . ?
C2F C3F H3F 119.9 . . ?
C3F C4F C5F 120(2) . . ?
C3F C4F H4F 119.9 . . ?
C5F C4F H4F 119.9 . . ?
C6F C5F C4F 121(2) . . ?
C6F C5F H5F 119.5 . . ?
C4F C5F H5F 119.5 . . ?
C5F C6F C1F 119.2(17) . . ?
C5F C6F C7F 128.4(17) . . ?
C1F C6F C7F 112.4(14) . . ?
C8F C7F C12F 119.2(17) . . ?
C8F C7F C6F 125.4(16) . . ?
C12F C7F C6F 115.4(14) . . ?
C9F C8F C7F 121(2) . . ?
C9F C8F H8F 119.4 . . ?
C7F C8F H8F 119.4 . . ?
C8F C9F C10F 119(2) . . ?
C8F C9F H9F 120.5 . . ?
C10F C9F H9F 120.5 . . ?
C11F C10F C9F 120(2) . . ?
C11F C10F H10F 120.0 . . ?
C9F C10F H10F 120.0 . . ?
C10F C11F C12F 122.3(16) . . ?
C10F C11F H11F 118.8 . . ?
C12F C11F H11F 118.8 . . ?
C11F C12F C7F 118.4(13) . . ?
C11F C12F Si2' 131.1(11) . . ?
C7F C12F Si2' 110.5(10) . . ?
Si2' C13F H13J 109.5 . . ?
Si2' C13F H13K 109.5 . . ?
H13J C13F H13K 109.5 . . ?
Si2' C13F H13L 109.5 . . ?
H13J C13F H13L 109.5 . . ?
H13K C13F H13L 109.5 . . ?
C2C C1C C6C 118.7(5) . . ?
C2C C1C Si3 131.9(4) . . ?
C6C C1C Si3 109.4(4) . . ?
C3C C2C C1C 121.0(5) . . ?
C3C C2C H2C 119.5 . . ?
C1C C2C H2C 119.5 . . ?
C2C C3C C4C 120.4(6) . . ?
C2C C3C H3C 119.8 . . ?
C4C C3C H3C 119.8 . . ?
C5C C4C C3C 120.5(6) . . ?
C5C C4C H4C 119.7 . . ?
C3C C4C H4C 119.7 . . ?
C4C C5C C6C 119.8(5) . . ?
C4C C5C H5C 120.1 . . ?
C6C C5C H5C 120.1 . . ?
C5C C6C C1C 119.6(5) . . ?
C5C C6C C7C 125.4(5) . . ?
C1C C6C C7C 114.9(4) . . ?
C8C C7C C12C 121.5(5) . . ?
C8C C7C C6C 124.5(5) . . ?
C12C C7C C6C 113.9(4) . . ?
C7C C8C C9C 119.2(5) . . ?
C7C C8C H8C 120.4 . . ?
C9C C8C H8C 120.4 . . ?
C10C C9C C8C 120.2(5) . . ?
C10C C9C H9C 119.9 . . ?
C8C C9C H9C 119.9 . . ?
C9C C10C C11C 120.7(6) . . ?
C9C C10C H10C 119.6 . . ?
C11C C10C H10C 119.6 . . ?
C10C C11C C12C 120.0(5) . . ?
C10C C11C H11C 120.0 . . ?
C12C C11C H11C 120.0 . . ?
C11C C12C C7C 118.3(4) . . ?
C11C C12C Si3 130.8(4) . . ?
C7C C12C Si3 110.9(4) . . ?
Si3 C13C H13M 109.5 . . ?
Si3 C13C H13N 109.5 . . ?
H13M C13C H13N 109.5 . . ?
Si3 C13C H13O 109.5 . . ?
H13M C13C H13O 109.5 . . ?
H13N C13C H13O 109.5 . . ?
C12C Si3 C13C 115.9(2) . . ?
C12C Si3 C1C 90.8(2) . . ?
C13C Si3 C1C 115.8(3) . . ?
C12C Si3 Si4 111.60(15) . . ?
C13C Si3 Si4 109.9(2) . . ?
C1C Si3 Si4 111.76(13) . . ?
C13D Si4 C12D 115.6(5) . . ?
C13D Si4 C1D 115.4(5) . . ?
C12D Si4 C1D 91.6(2) . . ?
C13D Si4 Si3 109.6(3) . . ?
C12D Si4 Si3 111.96(14) . . ?
C1D Si4 Si3 111.72(14) . . ?
C2D C1D C6D 119.5(5) . . ?
C2D C1D Si4 131.7(4) . . ?
C6D C1D Si4 108.8(4) . . ?
C3D C2D C1D 121.5(5) . . ?
C3D C2D H2D 119.3 . . ?
C1D C2D H2D 119.3 . . ?
C4D C3D C2D 118.8(6) . . ?
C4D C3D H3D 120.6 . . ?
C2D C3D H3D 120.6 . . ?
C3D C4D C5D 121.1(5) . . ?
C3D C4D H4D 119.5 . . ?
C5D C4D H4D 119.5 . . ?
C4D C5D C6D 120.6(5) . . ?
C4D C5D H5D 119.7 . . ?
C6D C5D H5D 119.7 . . ?
C5D C6D C1D 118.5(5) . . ?
C5D C6D C7D 125.8(5) . . ?
C1D C6D C7D 115.6(4) . . ?
C8D C7D C12D 119.9(5) . . ?
C8D C7D C6D 125.1(5) . . ?
C12D C7D C6D 115.0(5) . . ?
C7D C8D C9D 120.3(5) . . ?
C7D C8D H8D 119.9 . . ?
C9D C8D H8D 119.9 . . ?
C10D C9D C8D 120.4(6) . . ?
C10D C9D H9D 119.8 . . ?
C8D C9D H9D 119.8 . . ?
C9D C10D C11D 119.2(6) . . ?
C9D C10D H10D 120.4 . . ?
C11D C10D H10D 120.4 . . ?
C12D C11D C10D 121.3(5) . . ?
C12D C11D H11D 119.4 . . ?
C10D C11D H11D 119.4 . . ?
C11D C12D C7D 118.9(5) . . ?
C11D C12D Si4 132.2(4) . . ?
C7D C12D Si4 108.9(4) . . ?
Si4 C13D H13P 109.5 . . ?
Si4 C13D H13Q 109.5 . . ?
H13P C13D H13Q 109.5 . . ?
Si4 C13D H13R 109.5 . . ?
H13P C13D H13R 109.5 . . ?
H13Q C13D H13R 109.5 . . ?
C2G C1G C6G 118.8(17) . . ?
C2G C1G Si3' 131.8(16) . . ?
C6G C1G Si3' 109.4(13) . . ?
C3G C2G C1G 121(2) . . ?
C3G C2G H2G 119.5 . . ?
C1G C2G H2G 119.5 . . ?
C2G C3G C4G 121(2) . . ?
C2G C3G H3G 119.5 . . ?
C4G C3G H3G 119.5 . . ?
C3G C4G C5G 120(3) . . ?
C3G C4G H4G 119.9 . . ?
C5G C4G H4G 119.9 . . ?
C6G C5G C4G 119(3) . . ?
C6G C5G H5G 120.4 . . ?
C4G C5G H5G 120.4 . . ?
C5G C6G C1G 120(2) . . ?
C5G C6G C7G 125(2) . . ?
C1G C6G C7G 115.5(17) . . ?
C8G C7G C12G 122.9(19) . . ?
C8G C7G C6G 124(2) . . ?
C12G C7G C6G 112.8(16) . . ?
C7G C8G C9G 118(2) . . ?
C7G C8G H8G 121.2 . . ?
C9G C8G H8G 121.2 . . ?
C10G C9G C8G 120(2) . . ?
C10G C9G H9G 120.2 . . ?
C8G C9G H9G 120.2 . . ?
C9G C10G C11G 123(2) . . ?
C9G C10G H10G 118.5 . . ?
C11G C10G H10G 118.5 . . ?
C10G C11G C12G 118(2) . . ?
C10G C11G H11G 120.8 . . ?
C12G C11G H11G 120.8 . . ?
C11G C12G C7G 118.4(18) . . ?
C11G C12G Si3' 130.5(16) . . ?
C7G C12G Si3' 111.0(13) . . ?
Si3' C13G H13S 109.5 . . ?
Si3' C13G H13T 109.5 . . ?
H13S C13G H13T 109.5 . . ?
Si3' C13G H13U 109.5 . . ?
H13S C13G H13U 109.5 . . ?
H13T C13G H13U 109.5 . . ?
C1G Si3' C12G 91.0(9) . . ?
C1G Si3' C13G 116(2) . . ?
C12G Si3' C13G 114(2) . . ?
C1G Si3' Si4' 114.4(7) . . ?
C12G Si3' Si4' 114.2(7) . . ?
C13G Si3' Si4' 107(2) . . ?
C13H Si4' C12H 118.0(13) . . ?
C13H Si4' C1H 113.3(12) . . ?
C12H Si4' C1H 91.3(10) . . ?
C13H Si4' Si3' 114.0(10) . . ?
C12H Si4' Si3' 108.6(8) . . ?
C1H Si4' Si3' 109.4(7) . . ?
C6H C1H C2H 118.8(17) . . ?
C6H C1H Si4' 108.7(14) . . ?
C2H C1H Si4' 132.1(16) . . ?
C1H C2H C3H 115(2) . . ?
C1H C2H H2H 122.5 . . ?
C3H C2H H2H 122.5 . . ?
C4H C3H C2H 126(2) . . ?
C4H C3H H3H 117.2 . . ?
C2H C3H H3H 117.2 . . ?
C3H C4H C5H 121(2) . . ?
C3H C4H H4H 119.6 . . ?
C5H C4H H4H 119.6 . . ?
C4H C5H C6H 114(2) . . ?
C4H C5H H5H 122.9 . . ?
C6H C5H H5H 122.9 . . ?
C1H C6H C5H 125.5(19) . . ?
C1H C6H C7H 115.2(17) . . ?
C5H C6H C7H 119.3(19) . . ?
C8H C7H C12H 122.8(19) . . ?
C8H C7H C6H 122(2) . . ?
C12H C7H C6H 114.9(17) . . ?
C7H C8H C9H 117(2) . . ?
C7H C8H H8H 121.6 . . ?
C9H C8H H8H 121.6 . . ?
C10H C9H C8H 121(2) . . ?
C10H C9H H9H 119.4 . . ?
C8H C9H H9H 119.4 . . ?
C9H C10H C11H 123(3) . . ?
C9H C10H H10H 118.6 . . ?
C11H C10H H10H 118.6 . . ?
C12H C11H C10H 116(2) . . ?
C12H C11H H11H 121.9 . . ?
C10H C11H H11H 121.9 . . ?
C11H C12H C7H 120.3(18) . . ?
C11H C12H Si4' 129.9(16) . . ?
C7H C12H Si4' 108.4(14) . . ?
Si4' C13H H13V 109.5 . . ?
Si4' C13H H13W 109.5 . . ?
H13V C13H H13W 109.5 . . ?
Si4' C13H H13$ 109.5 . . ?
H13V C13H H13$ 109.5 . . ?
H13W C13H H13$ 109.5 . . ?

loop_
_geom_bond_atom_site_label_1
_geom_bond_atom_site_label_2
_geom_bond_distance
_geom_bond_site_symmetry_2
_geom_bond_publ_flag
C1A C2A 1.394(8) . ?
C1A C6A 1.417(8) . ?
C1A Si1 1.877(6) . ?
C2A C3A 1.407(10) . ?
C2A H2A 0.9500 . ?
C3A C4A 1.381(11) . ?
C3A H3A 0.9500 . ?
C4A C5A 1.389(10) . ?
C4A H4A 0.9500 . ?
C5A C6A 1.394(9) . ?
C5A H5A 0.9500 . ?
C6A C7A 1.465(9) . ?
C7A C8A 1.398(9) . ?
C7A C12A 1.424(8) . ?
C8A C9A 1.392(10) . ?
C8A H8A 0.9500 . ?
C9A C10A 1.364(11) . ?
C9A H9A 0.9500 . ?
C10A C11A 1.367(10) . ?
C10A H10A 0.9500 . ?
C11A C12A 1.393(8) . ?
C11A H11A 0.9500 . ?
C12A Si1 1.878(6) . ?
C13A Si1 1.863(10) . ?
C13A H13A 0.9800 . ?
C13A H13B 0.9800 . ?
C13A H13C 0.9800 . ?
Si1 Si2 2.3302(17) . ?
Si2 C13B 1.851(8) . ?
Si2 C1B 1.874(6) . ?
Si2 C12B 1.877(6) . ?
C1B C6B 1.396(9) . ?
C1B C2B 1.400(8) . ?
C2B C3B 1.396(9) . ?
C2B H2B 0.9500 . ?
C3B C4B 1.393(10) . ?
C3B H3B 0.9500 . ?
C4B C5B 1.397(10) . ?
C4B H4B 0.9500 . ?
C5B C6B 1.401(9) . ?
C5B H5B 0.9500 . ?
C6B C7B 1.486(9) . ?
C7B C8B 1.396(9) . ?
C7B C12B 1.421(8) . ?
C8B C9B 1.384(10) . ?
C8B H8B 0.9500 . ?
C9B C10B 1.386(10) . ?
C9B H9B 0.9500 . ?
C10B C11B 1.386(9) . ?
C10B H10B 0.9500 . ?
C11B C12B 1.384(8) . ?
C11B H11B 0.9500 . ?
C13B H13D 0.9800 . ?
C13B H13E 0.9800 . ?
C13B H13F 0.9800 . ?
C1E C2E 1.389(17) . ?
C1E C6E 1.419(17) . ?
C1E Si1' 1.876(13) . ?
C2E C3E 1.394(19) . ?
C2E H2E 0.9500 . ?
C3E C4E 1.38(2) . ?
C3E H3E 0.9500 . ?
C4E C5E 1.39(2) . ?
C4E H4E 0.9500 . ?
C5E C6E 1.400(19) . ?
C5E H5E 0.9500 . ?
C6E C7E 1.460(18) . ?
C7E C8E 1.390(18) . ?
C7E C12E 1.401(17) . ?
C8E C9E 1.355(19) . ?
C8E H8E 0.9500 . ?
C9E C10E 1.39(2) . ?
C9E H9E 0.9500 . ?
C10E C11E 1.382(19) . ?
C10E H10E 0.9500 . ?
C11E C12E 1.381(18) . ?
C11E H11E 0.9500 . ?
C12E Si1' 1.889(14) . ?
C13E Si1' 1.86(2) . ?
C13E H13G 0.9800 . ?
C13E H13H 0.9800 . ?
C13E H13I 0.9800 . ?
Si1' Si2' 2.318(5) . ?
Si2' C13F 1.86(2) . ?
Si2' C1F 1.877(13) . ?
Si2' C12F 1.884(14) . ?
C1F C6F 1.402(18) . ?
C1F C2F 1.421(17) . ?
C2F C3F 1.393(19) . ?
C2F H2F 0.9500 . ?
C3F C4F 1.37(2) . ?
C3F H3F 0.9500 . ?
C4F C5F 1.40(2) . ?
C4F H4F 0.9500 . ?
C5F C6F 1.380(18) . ?
C5F H5F 0.9500 . ?
C6F C7F 1.495(18) . ?
C7F C8F 1.402(18) . ?
C7F C12F 1.407(17) . ?
C8F C9F 1.39(2) . ?
C8F H8F 0.9500 . ?
C9F C10F 1.40(2) . ?
C9F H9F 0.9500 . ?
C10F C11F 1.36(2) . ?
C10F H10F 0.9500 . ?
C11F C12F 1.400(17) . ?
C11F H11F 0.9500 . ?
C13F H13J 0.9800 . ?
C13F H13K 0.9800 . ?
C13F H13L 0.9800 . ?
C1C C2C 1.399(7) . ?
C1C C6C 1.425(6) . ?
C1C Si3 1.875(5) . ?
C2C C3C 1.366(8) . ?
C2C H2C 0.9500 . ?
C3C C4C 1.393(9) . ?
C3C H3C 0.9500 . ?
C4C C5C 1.385(8) . ?
C4C H4C 0.9500 . ?
C5C C6C 1.399(7) . ?
C5C H5C 0.9500 . ?
C6C C7C 1.493(7) . ?
C7C C8C 1.395(7) . ?
C7C C12C 1.408(7) . ?
C8C C9C 1.399(8) . ?
C8C H8C 0.9500 . ?
C9C C10C 1.383(9) . ?
C9C H9C 0.9500 . ?
C10C C11C 1.404(8) . ?
C10C H10C 0.9500 . ?
C11C C12C 1.406(7) . ?
C11C H11C 0.9500 . ?
C12C Si3 1.868(5) . ?
C13C Si3 1.870(5) . ?
C13C H13M 0.9800 . ?
C13C H13N 0.9800 . ?
C13C H13O 0.9800 . ?
Si3 Si4 2.3227(15) . ?
Si4 C13D 1.868(10) . ?
Si4 C12D 1.870(5) . ?
Si4 C1D 1.875(5) . ?
C1D C2D 1.388(7) . ?
C1D C6D 1.403(7) . ?
C2D C3D 1.384(8) . ?
C2D H2D 0.9500 . ?
C3D C4D 1.375(9) . ?
C3D H3D 0.9500 . ?
C4D C5D 1.380(8) . ?
C4D H4D 0.9500 . ?
C5D C6D 1.397(7) . ?
C5D H5D 0.9500 . ?
C6D C7D 1.479(7) . ?
C7D C8D 1.389(7) . ?
C7D C12D 1.415(6) . ?
C8D C9D 1.400(8) . ?
C8D H8D 0.9500 . ?
C9D C10D 1.387(9) . ?
C9D H9D 0.9500 . ?
C10D C11D 1.404(9) . ?
C10D H10D 0.9500 . ?
C11D C12D 1.390(7) . ?
C11D H11D 0.9500 . ?
C13D H13P 0.9800 . ?
C13D H13Q 0.9800 . ?
C13D H13R 0.9800 . ?
C1G C2G 1.39(2) . ?
C1G C6G 1.42(2) . ?
C1G Si3' 1.855(18) . ?
C2G C3G 1.35(2) . ?
C2G H2G 0.9500 . ?
C3G C4G 1.39(2) . ?
C3G H3G 0.9500 . ?
C4G C5G 1.39(2) . ?
C4G H4G 0.9500 . ?
C5G C6G 1.39(2) . ?
C5G H5G 0.9500 . ?
C6G C7G 1.49(2) . ?
C7G C8G 1.40(2) . ?
C7G C12G 1.41(2) . ?
C8G C9G 1.42(2) . ?
C8G H8G 0.9500 . ?
C9G C10G 1.38(2) . ?
C9G H9G 0.9500 . ?
C10G C11G 1.40(2) . ?
C10G H10G 0.9500 . ?
C11G C12G 1.41(2) . ?
C11G H11G 0.9500 . ?
C12G Si3' 1.867(18) . ?
C13G Si3' 1.89(2) . ?
C13G H13S 0.9800 . ?
C13G H13T 0.9800 . ?
C13G H13U 0.9800 . ?
Si3' Si4' 2.325(10) . ?
Si4' C13H 1.87(2) . ?
Si4' C12H 1.874(18) . ?
Si4' C1H 1.880(18) . ?
C1H C6H 1.39(2) . ?
C1H C2H 1.40(2) . ?
C2H C3H 1.40(2) . ?
C2H H2H 0.9500 . ?
C3H C4H 1.37(2) . ?
C3H H3H 0.9500 . ?
C4H C5H 1.38(2) . ?
C4H H4H 0.9500 . ?
C5H C6H 1.42(2) . ?
C5H H5H 0.9500 . ?
C6H C7H 1.50(2) . ?
C7H C8H 1.39(2) . ?
C7H C12H 1.40(2) . ?
C8H C9H 1.40(2) . ?
C8H H8H 0.9500 . ?
C9H C10H 1.37(2) . ?
C9H H9H 0.9500 . ?
C10H C11H 1.42(2) . ?
C10H H10H 0.9500 . ?
C11H C12H 1.40(2) . ?
C11H H11H 0.9500 . ?
C13H H13V 0.9800 . ?
C13H H13W 0.9800 . ?
C13H H13$ 0.9800 . ?

loop_
_geom_torsion_atom_site_label_1
_geom_torsion_atom_site_label_2
_geom_torsion_atom_site_label_3
_geom_torsion_atom_site_label_4
_geom_torsion
_geom_torsion_site_symmetry_1
_geom_torsion_site_symmetry_2
_geom_torsion_site_symmetry_3
_geom_torsion_site_symmetry_4
_geom_torsion_publ_flag
C6A C1A C2A C3A -0.13(18) . . . . ?
Si1 C1A C2A C3A 175.3(4) . . . . ?
C1A C2A C3A C4A -0.08(18) . . . . ?
C2A C3A C4A C5A 0.2(4) . . . . ?
C3A C4A C5A C6A -0.1(5) . . . . ?
C4A C5A C6A C1A -0.1(5) . . . . ?
C4A C5A C6A C7A 179.0(5) . . . . ?
C2A C1A C6A C5A 0.2(4) . . . . ?
Si1 C1A C6A C5A -176.1(4) . . . . ?
C2A C1A C6A C7A -179.0(4) . . . . ?
Si1 C1A C6A C7A 4.6(4) . . . . ?
C5A C6A C7A C8A -0.7(6) . . . . ?
C1A C6A C7A C8A 178.5(3) . . . . ?
C5A C6A C7A C12A 178.2(4) . . . . ?
C1A C6A C7A C12A -2.7(5) . . . . ?
C12A C7A C8A C9A 0.08(17) . . . . ?
C6A C7A C8A C9A 178.9(4) . . . . ?
C7A C8A C9A C10A -0.13(19) . . . . ?
C8A C9A C10A C11A 0.5(4) . . . . ?
C9A C10A C11A C12A -0.7(5) . . . . ?
C10A C11A C12A C7A 0.7(5) . . . . ?
C10A C11A C12A Si1 -177.4(4) . . . . ?
C8A C7A C12A C11A -0.3(4) . . . . ?
C6A C7A C12A C11A -179.3(4) . . . . ?
C8A C7A C12A Si1 178.2(3) . . . . ?
C6A C7A C12A Si1 -0.8(4) . . . . ?
C2A C1A Si1 C13A -62.4(5) . . . . ?
C6A C1A Si1 C13A 113.4(5) . . . . ?
C2A C1A Si1 C12A 180.0(3) . . . . ?
C6A C1A Si1 C12A -4.2(3) . . . . ?
C2A C1A Si1 Si2 64.6(3) . . . . ?
C6A C1A Si1 Si2 -119.6(2) . . . . ?
C11A C12A Si1 C13A 64.4(6) . . . . ?
C7A C12A Si1 C13A -113.9(5) . . . . ?
C11A C12A Si1 C1A -178.9(4) . . . . ?
C7A C12A Si1 C1A 2.8(3) . . . . ?
C11A C12A Si1 Si2 -63.7(4) . . . . ?
C7A C12A Si1 Si2 118.1(2) . . . . ?
C13B Si2 C1B C6B 115.7(4) . . . . ?
C12B Si2 C1B C6B -0.3(3) . . . . ?
Si1 Si2 C1B C6B -116.9(3) . . . . ?
C13B Si2 C1B C2B -63.8(4) . . . . ?
C12B Si2 C1B C2B -179.8(3) . . . . ?
Si1 Si2 C1B C2B 63.6(3) . . . . ?
C6B C1B C2B C3B 0.39(18) . . . . ?
Si2 C1B C2B C3B 179.9(4) . . . . ?
C1B C2B C3B C4B 0.16(18) . . . . ?
C2B C3B C4B C5B 0.0(4) . . . . ?
C3B C4B C5B C6B -0.6(5) . . . . ?
C2B C1B C6B C5B -1.1(4) . . . . ?
Si2 C1B C6B C5B 179.3(3) . . . . ?
C2B C1B C6B C7B 177.1(4) . . . . ?
Si2 C1B C6B C7B -2.5(4) . . . . ?
C4B C5B C6B C1B 1.2(5) . . . . ?
C4B C5B C6B C7B -176.9(5) . . . . ?
C1B C6B C7B C8B -175.1(3) . . . . ?
C5B C6B C7B C8B 3.0(6) . . . . ?
C1B C6B C7B C12B 5.2(5) . . . . ?
C5B C6B C7B C12B -176.7(4) . . . . ?
C12B C7B C8B C9B 0.25(18) . . . . ?
C6B C7B C8B C9B -179.5(5) . . . . ?
C7B C8B C9B C10B -0.03(19) . . . . ?
C8B C9B C10B C11B 0.2(4) . . . . ?
C9B C10B C11B C12B -0.7(5) . . . . ?
C10B C11B C12B C7B 0.9(5) . . . . ?
C10B C11B C12B Si2 -173.9(4) . . . . ?
C8B C7B C12B C11B -0.7(4) . . . . ?
C6B C7B C12B C11B 179.0(4) . . . . ?
C8B C7B C12B Si2 175.3(3) . . . . ?
C6B C7B C12B Si2 -5.0(5) . . . . ?
C13B Si2 C12B C11B 62.4(5) . . . . ?
C1B Si2 C12B C11B 178.2(4) . . . . ?
Si1 Si2 C12B C11B -65.2(4) . . . . ?
C13B Si2 C12B C7B -112.8(4) . . . . ?
C1B Si2 C12B C7B 3.0(3) . . . . ?
Si1 Si2 C12B C7B 119.6(3) . . . . ?
C6E C1E C2E C3E 0.04(19) . . . . ?
Si1' C1E C2E C3E 178.5(12) . . . . ?
C1E C2E C3E C4E 0.0(2) . . . . ?
C2E C3E C4E C5E 0.1(4) . . . . ?
C3E C4E C5E C6E -0.1(6) . . . . ?
C4E C5E C6E C1E 0.2(6) . . . . ?
C4E C5E C6E C7E 178.4(14) . . . . ?
C2E C1E C6E C5E -0.1(4) . . . . ?
Si1' C1E C6E C5E -178.9(10) . . . . ?
C2E C1E C6E C7E -178.5(12) . . . . ?
Si1' C1E C6E C7E 2.7(12) . . . . ?
C5E C6E C7E C8E -1.2(15) . . . . ?
C1E C6E C7E C8E 177.2(9) . . . . ?
C5E C6E C7E C12E 174.5(10) . . . . ?
C1E C6E C7E C12E -7.1(15) . . . . ?
C12E C7E C8E C9E -0.2(2) . . . . ?
C6E C7E C8E C9E 175.4(12) . . . . ?
C7E C8E C9E C10E 0.0(2) . . . . ?
C8E C9E C10E C11E 0.0(5) . . . . ?
C9E C10E C11E C12E 0.2(6) . . . . ?
C10E C11E C12E C7E -0.4(6) . . . . ?
C10E C11E C12E Si1' 175.7(11) . . . . ?
C8E C7E C12E C11E 0.4(4) . . . . ?
C6E C7E C12E C11E -175.4(11) . . . . ?
C8E C7E C12E Si1' -176.6(9) . . . . ?
C6E C7E C12E Si1' 7.7(11) . . . . ?
C2E C1E Si1' C13E 63.7(15) . . . . ?
C6E C1E Si1' C13E -117.8(13) . . . . ?
C2E C1E Si1' C12E -177.3(10) . . . . ?
C6E C1E Si1' C12E 1.3(8) . . . . ?
C2E C1E Si1' Si2' -63.0(10) . . . . ?
C6E C1E Si1' Si2' 115.6(7) . . . . ?
C11E C12E Si1' C13E -63.7(13) . . . . ?
C7E C12E Si1' C13E 112.8(11) . . . . ?
C11E C12E Si1' C1E 178.6(9) . . . . ?
C7E C12E Si1' C1E -5.0(8) . . . . ?
C11E C12E Si1' Si2' 64.9(9) . . . . ?
C7E C12E Si1' Si2' -118.6(6) . . . . ?
C13F Si2' C1F C6F -113.7(16) . . . . ?
C12F Si2' C1F C6F 3.7(9) . . . . ?
Si1' Si2' C1F C6F 116.8(7) . . . . ?
C13F Si2' C1F C2F 64.3(17) . . . . ?
C12F Si2' C1F C2F -178.3(10) . . . . ?
Si1' Si2' C1F C2F -65.2(10) . . . . ?
C6F C1F C2F C3F 0.11(19) . . . . ?
Si2' C1F C2F C3F -177.7(12) . . . . ?
C1F C2F C3F C4F 0.0(2) . . . . ?
C2F C3F C4F C5F 0.0(4) . . . . ?
C3F C4F C5F C6F -0.2(6) . . . . ?
C4F C5F C6F C1F 0.3(6) . . . . ?
C4F C5F C6F C7F -178.9(16) . . . . ?
C2F C1F C6F C5F -0.3(4) . . . . ?
Si2' C1F C6F C5F 177.9(10) . . . . ?
C2F C1F C6F C7F 179.0(14) . . . . ?
Si2' C1F C6F C7F -2.8(13) . . . . ?
C5F C6F C7F C8F 2.7(18) . . . . ?
C1F C6F C7F C8F -176.5(10) . . . . ?
C5F C6F C7F C12F 179.1(10) . . . . ?
C1F C6F C7F C12F -0.1(16) . . . . ?
C12F C7F C8F C9F -0.03(19) . . . . ?
C6F C7F C8F C9F 176.2(15) . . . . ?
C7F C8F C9F C10F 0.0(2) . . . . ?
C8F C9F C10F C11F -0.1(4) . . . . ?
C9F C10F C11F C12F 0.2(6) . . . . ?
C10F C11F C12F C7F -0.2(6) . . . . ?
C10F C11F C12F Si2' -179.6(12) . . . . ?
C8F C7F C12F C11F 0.1(4) . . . . ?
C6F C7F C12F C11F -176.5(14) . . . . ?
C8F C7F C12F Si2' 179.6(10) . . . . ?
C6F C7F C12F Si2' 3.0(13) . . . . ?
C13F Si2' C12F C11F -65.3(16) . . . . ?
C1F Si2' C12F C11F 175.8(10) . . . . ?
Si1' Si2' C12F C11F 62.8(10) . . . . ?
C13F Si2' C12F C7F 115.2(14) . . . . ?
C1F Si2' C12F C7F -3.7(8) . . . . ?
Si1' Si2' C12F C7F -116.6(7) . . . . ?
C6C C1C C2C C3C -0.06(17) . . . . ?
Si3 C1C C2C C3C -179.4(3) . . . . ?
C1C C2C C3C C4C -0.09(18) . . . . ?
C2C C3C C4C C5C 0.3(4) . . . . ?
C3C C4C C5C C6C -0.4(5) . . . . ?
C4C C5C C6C C1C 0.2(5) . . . . ?
C4C C5C C6C C7C 178.5(4) . . . . ?
C2C C1C C6C C5C 0.0(4) . . . . ?
Si3 C1C C6C C5C 179.5(3) . . . . ?
C2C C1C C6C C7C -178.4(3) . . . . ?
Si3 C1C C6C C7C 1.1(3) . . . . ?
C5C C6C C7C C8C -0.5(5) . . . . ?
C1C C6C C7C C8C 177.8(3) . . . . ?
C5C C6C C7C C12C -177.7(3) . . . . ?
C1C C6C C7C C12C 0.6(4) . . . . ?
C12C C7C C8C C9C 0.36(17) . . . . ?
C6C C7C C8C C9C -176.6(3) . . . . ?
C7C C8C C9C C10C 0.17(18) . . . . ?
C8C C9C C10C C11C -0.3(4) . . . . ?
C9C C10C C11C C12C -0.2(5) . . . . ?
C10C C11C C12C C7C 0.7(4) . . . . ?
C10C C11C C12C Si3 178.8(3) . . . . ?
C8C C7C C12C C11C -0.8(3) . . . . ?
C6C C7C C12C C11C 176.5(3) . . . . ?
C8C C7C C12C Si3 -179.3(2) . . . . ?
C6C C7C C12C Si3 -2.0(3) . . . . ?
C11C C12C Si3 C13C 64.6(4) . . . . ?
C7C C12C Si3 C13C -117.2(3) . . . . ?
C11C C12C Si3 C1C -176.1(3) . . . . ?
C7C C12C Si3 C1C 2.1(2) . . . . ?
C11C C12C Si3 Si4 -62.3(3) . . . . ?
C7C C12C Si3 Si4 116.0(2) . . . . ?
C2C C1C Si3 C12C 177.6(3) . . . . ?
C6C C1C Si3 C12C -1.8(2) . . . . ?
C2C C1C Si3 C13C -62.9(3) . . . . ?
C6C C1C Si3 C13C 117.7(3) . . . . ?
C2C C1C Si3 Si4 63.9(3) . . . . ?
C6C C1C Si3 Si4 -115.5(2) . . . . ?
C13D Si4 C1D C2D -62.0(5) . . . . ?
C12D Si4 C1D C2D 178.5(3) . . . . ?
Si3 Si4 C1D C2D 64.1(3) . . . . ?
C13D Si4 C1D C6D 118.2(5) . . . . ?
C12D Si4 C1D C6D -1.3(3) . . . . ?
Si3 Si4 C1D C6D -115.7(2) . . . . ?
C6D C1D C2D C3D -0.32(17) . . . . ?
Si4 C1D C2D C3D 179.9(3) . . . . ?
C1D C2D C3D C4D -0.35(18) . . . . ?
C2D C3D C4D C5D 0.8(4) . . . . ?
C3D C4D C5D C6D -0.5(5) . . . . ?
C4D C5D C6D C1D -0.2(5) . . . . ?
C4D C5D C6D C7D 177.3(4) . . . . ?
C2D C1D C6D C5D 0.6(4) . . . . ?
Si4 C1D C6D C5D -179.6(3) . . . . ?
C2D C1D C6D C7D -177.2(3) . . . . ?
Si4 C1D C6D C7D 2.7(4) . . . . ?
C5D C6D C7D C8D -0.7(5) . . . . ?
C1D C6D C7D C8D 176.8(3) . . . . ?
C5D C6D C7D C12D 179.3(3) . . . . ?
C1D C6D C7D C12D -3.1(4) . . . . ?
C12D C7D C8D C9D 0.11(17) . . . . ?
C6D C7D C8D C9D -179.9(4) . . . . ?
C7D C8D C9D C10D -0.16(18) . . . . ?
C8D C9D C10D C11D 0.5(4) . . . . ?
C9D C10D C11D C12D -0.9(5) . . . . ?
C10D C11D C12D C7D 0.9(5) . . . . ?
C10D C11D C12D Si4 177.8(4) . . . . ?
C8D C7D C12D C11D -0.5(4) . . . . ?
C6D C7D C12D C11D 179.5(4) . . . . ?
C8D C7D C12D Si4 -178.1(3) . . . . ?
C6D C7D C12D Si4 1.9(4) . . . . ?
C13D Si4 C12D C11D 63.2(6) . . . . ?
C1D Si4 C12D C11D -177.5(3) . . . . ?
Si3 Si4 C12D C11D -63.3(4) . . . . ?
C13D Si4 C12D C7D -119.6(5) . . . . ?
C1D Si4 C12D C7D -0.4(3) . . . . ?
Si3 Si4 C12D C7D 113.9(2) . . . . ?
C6G C1G C2G C3G 0.0(2) . . . . ?
Si3' C1G C2G C3G -178.9(18) . . . . ?
C1G C2G C3G C4G 0.0(2) . . . . ?
C2G C3G C4G C5G 0.1(5) . . . . ?
C3G C4G C5G C6G -0.2(6) . . . . ?
C4G C5G C6G C1G 0.2(6) . . . . ?
C4G C5G C6G C7G -179(2) . . . . ?
C2G C1G C6G C5G -0.1(5) . . . . ?
Si3' C1G C6G C5G 179.0(15) . . . . ?
C2G C1G C6G C7G 179.0(18) . . . . ?
Si3' C1G C6G C7G -1.8(17) . . . . ?
C5G C6G C7G C8G 1(2) . . . . ?
C1G C6G C7G C8G -178.0(13) . . . . ?
C5G C6G C7G C12G -175.6(13) . . . . ?
C1G C6G C7G C12G 5.3(19) . . . . ?
C12G C7G C8G C9G 0.01(19) . . . . ?
C6G C7G C8G C9G -176.4(19) . . . . ?
C7G C8G C9G C10G 0.02(19) . . . . ?
C8G C9G C10G C11G 0.0(4) . . . . ?
C9G C10G C11G C12G 0.0(6) . . . . ?
C10G C11G C12G C7G 0.0(5) . . . . ?
C10G C11G C12G Si3' -176.6(17) . . . . ?
C8G C7G C12G C11G 0.0(4) . . . . ?
C6G C7G C12G C11G 176.7(17) . . . . ?
C8G C7G C12G Si3' 177.2(13) . . . . ?
C6G C7G C12G Si3' -6.1(16) . . . . ?
C2G C1G Si3' C12G 177.6(14) . . . . ?
C6G C1G Si3' C12G -1.3(12) . . . . ?
C2G C1G Si3' C13G 60(3) . . . . ?
C6G C1G Si3' C13G -119(3) . . . . ?
C2G C1G Si3' Si4' -65.2(15) . . . . ?
C6G C1G Si3' Si4' 115.9(10) . . . . ?
C11G C12G Si3' C1G -178.9(14) . . . . ?
C7G C12G Si3' C1G 4.3(11) . . . . ?
C11G C12G Si3' C13G -60(3) . . . . ?
C7G C12G Si3' C13G 123(3) . . . . ?
C11G C12G Si3' Si4' 63.7(14) . . . . ?
C7G C12G Si3' Si4' -113.1(9) . . . . ?
C13H Si4' C1H C6H -111.4(15) . . . . ?
C12H Si4' C1H C6H 10.0(12) . . . . ?
Si3' Si4' C1H C6H 120.3(9) . . . . ?
C13H Si4' C1H C2H 62(2) . . . . ?
C12H Si4' C1H C2H -177.0(16) . . . . ?
Si3' Si4' C1H C2H -66.8(16) . . . . ?
C6H C1H C2H C3H 0.02(19) . . . . ?
Si4' C1H C2H C3H -172.4(18) . . . . ?
C1H C2H C3H C4H 0.0(2) . . . . ?
C2H C3H C4H C5H 0.0(4) . . . . ?
C3H C4H C5H C6H -0.1(5) . . . . ?
C2H C1H C6H C5H -0.1(4) . . . . ?
Si4' C1H C6H C5H 174.0(14) . . . . ?
C2H C1H C6H C7H 179(2) . . . . ?
Si4' C1H C6H C7H -6.6(16) . . . . ?
C4H C5H C6H C1H 0.1(6) . . . . ?
C4H C5H C6H C7H -179(2) . . . . ?
C1H C6H C7H C8H 175.1(13) . . . . ?
C5H C6H C7H C8H -5(2) . . . . ?
C1H C6H C7H C12H -2(2) . . . . ?
C5H C6H C7H C12H 177.4(12) . . . . ?
C12H C7H C8H C9H 0.0(2) . . . . ?
C6H C7H C8H C9H -177(2) . . . . ?
C7H C8H C9H C10H 0.0(2) . . . . ?
C8H C9H C10H C11H 0.0(4) . . . . ?
C9H C10H C11H C12H 0.1(6) . . . . ?
C10H C11H C12H C7H -0.1(5) . . . . ?
C10H C11H C12H Si4' 164.5(19) . . . . ?
C8H C7H C12H C11H 0.1(4) . . . . ?
C6H C7H C12H C11H 177(2) . . . . ?
C8H C7H C12H Si4' -167.5(16) . . . . ?
C6H C7H C12H Si4' 9.6(17) . . . . ?
C13H Si4' C12H C11H -60(2) . . . . ?
C1H Si4' C12H C11H -177.1(17) . . . . ?
Si3' Si4' C12H C11H 72.0(17) . . . . ?
C13H Si4' C12H C7H 106.3(15) . . . . ?
C1H Si4' C12H C7H -11.1(12) . . . . ?
Si3' Si4' C12H C7H -122.0(10) . . . . ?
